data_7122274
loop_
_publ_author_name
'Majumdar, Moumita'
'Raut, Ravindra K.'
'Sahoo, Padmini'
'Kumar, Vikas'

_publ_section_title
;
 Bis(chlorogermyliumylidene) and its significant role in elusive reductive
 cyclization.
;
_journal_issue 77
_journal_name_full 'Chemical communications (Cambridge, England)'
_journal_page_first 10839
_journal_page_last 10842
_journal_paper_doi 10.1039/c8cc06067c
_journal_volume 54
_journal_year 2018
_chemical_formula_moiety 'C16 H18 Cl2 Ge2 N4, C F3 O3 S, C F3 O3 S'
_chemical_formula_sum 'C18 H18 Cl2 F6 Ge2 N4 O6 S2'
_chemical_formula_weight 780.56
_space_group_crystal_system triclinic
_space_group_IT_number 2
_space_group_name_Hall '-P 1'
_space_group_name_H-M_alt 'P -1'
_symmetry_space_group_name_Hall '-P 1'
_symmetry_space_group_name_H-M 'P -1'
_atom_sites_solution_hydrogens geom
_atom_sites_solution_primary direct
_atom_sites_solution_secondary difmap
_audit_creation_method SHELXL-2014/7
_audit_update_record
;
2018-05-21 deposited with the CCDC.
2018-08-30 downloaded from the CCDC.
;
_cell_angle_alpha 64.284(4)
_cell_angle_beta 80.304(4)
_cell_angle_gamma 73.576(4)
_cell_formula_units_Z 2
_cell_length_a 8.3092(11)
_cell_length_b 13.8633(19)
_cell_length_c 13.8680(19)
_cell_measurement_reflns_used 9782
_cell_measurement_temperature 100(2)
_cell_measurement_theta_max 72.81
_cell_measurement_theta_min 3.54
_cell_volume 1378.6(3)
_computing_cell_refinement 'Bruker SAINT'
_computing_data_collection 'Bruker APEX2'
_computing_data_reduction 'Bruker SAINT'
_computing_molecular_graphics 'Bruker SHELXTL'
_computing_publication_material 'Bruker SHELXTL'
_computing_structure_refinement 'SHELXL-2014 (Sheldrick 2014)'
_computing_structure_solution 'SHELXS-97 (Sheldrick 2008)'
_diffrn_ambient_temperature 100(2)
_diffrn_detector_area_resol_mean 'CMOS-Photon 100'
_diffrn_measured_fraction_theta_full 0.964
_diffrn_measured_fraction_theta_max 0.954
_diffrn_measurement_device_type 'Bruker APEX-II CCD'
_diffrn_measurement_method '\f and \w scans'
_diffrn_radiation_type CuK\a
_diffrn_radiation_wavelength 1.54178
_diffrn_reflns_av_R_equivalents 0.0365
_diffrn_reflns_av_unetI/netI 0.0375
_diffrn_reflns_Laue_measured_fraction_full 0.964
_diffrn_reflns_Laue_measured_fraction_max 0.954
_diffrn_reflns_limit_h_max 10
_diffrn_reflns_limit_h_min -10
_diffrn_reflns_limit_k_max 17
_diffrn_reflns_limit_k_min -17
_diffrn_reflns_limit_l_max 17
_diffrn_reflns_limit_l_min -16
_diffrn_reflns_number 14028
_diffrn_reflns_point_group_measured_fraction_full 0.964
_diffrn_reflns_point_group_measured_fraction_max 0.954
_diffrn_reflns_theta_full 67.679
_diffrn_reflns_theta_max 72.798
_diffrn_reflns_theta_min 3.542
_diffrn_source 'Fine-focus sealed tube'
_exptl_absorpt_coefficient_mu 6.664
_exptl_absorpt_correction_T_max 0.514
_exptl_absorpt_correction_T_min 0.253
_exptl_absorpt_correction_type multi-scan
_exptl_absorpt_process_details 'SADABS;Universitat Gottingen,1997'
_exptl_crystal_colour Pale-yellow
_exptl_crystal_density_diffrn 1.880
_exptl_crystal_density_method 'not measured'
_exptl_crystal_description Blocks
_exptl_crystal_F_000 772
_exptl_crystal_size_max 0.32
_exptl_crystal_size_mid 0.20
_exptl_crystal_size_min 0.10
_refine_diff_density_max 0.912
_refine_diff_density_min -0.443
_refine_diff_density_rms 0.122
_refine_ls_extinction_method none
_refine_ls_goodness_of_fit_ref 1.081
_refine_ls_hydrogen_treatment constr
_refine_ls_matrix_type full
_refine_ls_number_parameters 363
_refine_ls_number_reflns 5238
_refine_ls_number_restraints 0
_refine_ls_restrained_S_all 1.081
_refine_ls_R_factor_all 0.0421
_refine_ls_R_factor_gt 0.0386
_refine_ls_shift/su_max 0.001
_refine_ls_shift/su_mean 0.000
_refine_ls_structure_factor_coef Fsqd
_refine_ls_weighting_details 'w=1/[\s^2^(Fo^2^)+(0.0606P)^2^+2.7129P] where P=(Fo^2^+2Fc^2^)/3'
_refine_ls_weighting_scheme calc
_refine_ls_wR_factor_gt 0.1080
_refine_ls_wR_factor_ref 0.1117
_reflns_Friedel_coverage 0.000
_reflns_number_gt 4776
_reflns_number_total 5238
_reflns_threshold_expression 'I > 2\s(I)'
_cod_data_source_file c8cc06067c2.cif
_cod_data_source_block compound2
_cod_depositor_comments 'Adding full bibliography for 7122274--7122277.cif.'
_cod_database_code 7122274
_shelx_shelxl_version_number 2014/7
_shelx_space_group_comment
;
The symmetry employed for this shelxl refinement is uniquely defined
by the following loop, which should always be used as a source of
symmetry information in preference to the above space-group names.
They are only intended as comments.
;

loop_
_space_group_symop_operation_xyz
'x, y, z'
'-x, -y, -z'

loop_
_atom_site_label
_atom_site_type_symbol
_atom_site_fract_x
_atom_site_fract_y
_atom_site_fract_z
_atom_site_U_iso_or_equiv
_atom_site_adp_type
_atom_site_occupancy
_atom_site_site_symmetry_order
_atom_site_calc_flag
_atom_site_refinement_flags_posn
_atom_site_refinement_flags_adp
Ge1 Ge 0.70556(5) 0.84291(3) 0.55745(3) 0.01643(12) Uani 1 1 d . .
Ge2 Ge 1.01451(5) 0.43730(3) 0.68058(3) 0.01750(12) Uani 1 1 d . .
Cl2 Cl 0.77711(10) 0.47918(6) 0.59313(6) 0.01963(17) Uani 1 1 d . .
S1 S 0.26284(10) 0.89455(6) 0.72736(6) 0.01771(17) Uani 1 1 d . .
Cl1 Cl 0.93216(10) 0.73495(7) 0.50266(6) 0.02323(18) Uani 1 1 d . .
S2 S 0.29104(10) 0.32052(6) 0.93713(6) 0.01724(17) Uani 1 1 d . .
F4 F 0.2139(3) 0.13164(18) 0.9934(2) 0.0354(5) Uani 1 1 d . .
F5 F 0.3879(3) 0.12669(18) 1.09483(19) 0.0377(5) Uani 1 1 d . .
F6 F 0.4719(3) 0.13055(19) 0.9383(2) 0.0367(5) Uani 1 1 d . .
O4 O 0.1420(3) 0.3458(2) 1.0002(2) 0.0241(5) Uani 1 1 d . .
O5 O 0.4366(3) 0.3471(2) 0.9536(2) 0.0251(5) Uani 1 1 d . .
O2 O 0.3623(3) 0.92723(19) 0.62713(19) 0.0234(5) Uani 1 1 d . .
O3 O 0.3149(3) 0.78029(19) 0.79896(19) 0.0240(5) Uani 1 1 d . .
O1 O 0.2243(3) 0.9718(2) 0.7766(2) 0.0253(5) Uani 1 1 d . .
F3 F -0.0077(3) 1.0043(2) 0.6174(2) 0.0441(6) Uani 1 1 d . .
O6 O 0.2630(3) 0.3504(2) 0.8265(2) 0.0278(6) Uani 1 1 d . .
F1 F 0.0752(4) 0.8340(2) 0.6410(2) 0.0472(7) Uani 1 1 d . .
F2 F -0.0480(3) 0.8762(2) 0.7717(2) 0.0472(7) Uani 1 1 d . .
N1 N 0.5531(4) 0.8083(2) 0.4815(2) 0.0170(5) Uani 1 1 d . .
N4 N 0.9481(3) 0.2949(2) 0.7931(2) 0.0162(5) Uani 1 1 d . .
N2 N 0.6382(3) 0.7063(2) 0.6774(2) 0.0161(5) Uani 1 1 d . .
N3 N 0.8851(3) 0.4860(2) 0.7997(2) 0.0154(5) Uani 1 1 d . .
C1 C 0.4813(4) 0.7234(3) 0.5437(3) 0.0172(6) Uani 1 1 d . .
C13 C 0.8063(4) 0.2153(3) 0.9638(3) 0.0156(6) Uani 1 1 d . .
H13 H 0.7500 0.2214 1.0256 0.019 Uiso 1 1 calc R U
C6 C 0.5272(4) 0.6694(2) 0.6578(3) 0.0174(6) Uani 1 1 d . .
C12 C 0.8626(4) 0.3030(2) 0.8827(2) 0.0144(6) Uani 1 1 d . .
C10 C 0.8383(4) 0.4113(2) 0.8862(2) 0.0147(6) Uani 1 1 d . .
C11 C 0.7617(4) 0.4250(3) 0.9861(3) 0.0175(6) Uani 1 1 d . .
H11A H 0.7734 0.4935 0.9824 0.026 Uiso 1 1 calc R U
H11B H 0.8177 0.3652 1.0468 0.026 Uiso 1 1 calc R U
H11C H 0.6447 0.4251 0.9933 0.026 Uiso 1 1 calc R U
C9 C 0.8784(4) 0.5959(3) 0.7935(3) 0.0178(6) Uani 1 1 d . .
H9A H 0.9486 0.6318 0.7323 0.021 Uiso 1 1 calc R U
H9B H 0.9246 0.5872 0.8574 0.021 Uiso 1 1 calc R U
C14 C 0.8366(4) 0.1177(3) 0.9502(3) 0.0183(6) Uani 1 1 d . .
H14 H 0.7982 0.0579 1.0025 0.022 Uiso 1 1 calc R U
C16 C 0.9796(4) 0.2000(3) 0.7820(3) 0.0200(7) Uani 1 1 d . .
H16 H 1.0406 0.1944 0.7212 0.024 Uiso 1 1 calc R U
C15 C 0.9237(4) 0.1102(3) 0.8588(3) 0.0209(7) Uani 1 1 d . .
H15 H 0.9445 0.0454 0.8490 0.025 Uiso 1 1 calc R U
C8 C 0.7006(4) 0.6701(3) 0.7834(3) 0.0192(7) Uani 1 1 d . .
H8A H 0.6257 0.6302 0.8381 0.023 Uiso 1 1 calc R U
H8B H 0.7011 0.7341 0.7951 0.023 Uiso 1 1 calc R U
C2 C 0.3785(4) 0.6914(3) 0.5018(3) 0.0245(7) Uani 1 1 d . .
H2 H 0.3285 0.6336 0.5453 0.029 Uiso 1 1 calc R U
C7 C 0.4425(5) 0.5824(3) 0.7358(3) 0.0231(7) Uani 1 1 d . .
H7A H 0.4855 0.5546 0.8053 0.035 Uiso 1 1 calc R U
H7B H 0.4635 0.5234 0.7131 0.035 Uiso 1 1 calc R U
H7C H 0.3237 0.6130 0.7393 0.035 Uiso 1 1 calc R U
C5 C 0.5260(5) 0.8625(3) 0.3766(3) 0.0250(7) Uani 1 1 d . .
H5 H 0.5763 0.9207 0.3348 0.030 Uiso 1 1 calc R U
C18 C 0.3446(4) 0.1699(3) 0.9939(3) 0.0237(7) Uani 1 1 d . .
C3 C 0.3497(5) 0.7471(3) 0.3923(3) 0.0288(8) Uani 1 1 d . .
H3 H 0.2809 0.7264 0.3620 0.035 Uiso 1 1 calc R U
C4 C 0.4247(5) 0.8332(3) 0.3298(3) 0.0296(8) Uani 1 1 d . .
H4 H 0.4071 0.8711 0.2569 0.036 Uiso 1 1 calc R U
C17 C 0.0596(5) 0.9034(3) 0.6871(3) 0.0277(8) Uani 1 1 d . .

loop_
_atom_site_aniso_label
_atom_site_aniso_U_11
_atom_site_aniso_U_22
_atom_site_aniso_U_33
_atom_site_aniso_U_23
_atom_site_aniso_U_13
_atom_site_aniso_U_12
Ge1 0.0191(2) 0.01661(19) 0.0143(2) -0.00485(15) -0.00140(14) -0.00729(14)
Ge2 0.0169(2) 0.0220(2) 0.01261(19) -0.00634(15) 0.00034(14) -0.00486(15)
Cl2 0.0215(4) 0.0216(4) 0.0168(4) -0.0092(3) -0.0047(3) -0.0023(3)
S1 0.0207(4) 0.0161(4) 0.0161(4) -0.0069(3) 0.0021(3) -0.0052(3)
Cl1 0.0193(4) 0.0306(4) 0.0204(4) -0.0114(3) 0.0025(3) -0.0073(3)
S2 0.0171(4) 0.0179(4) 0.0182(4) -0.0074(3) -0.0038(3) -0.0045(3)
F4 0.0258(12) 0.0249(11) 0.0598(16) -0.0172(11) -0.0070(11) -0.0096(9)
F5 0.0453(14) 0.0261(11) 0.0326(12) -0.0001(10) -0.0156(11) -0.0066(10)
F6 0.0274(12) 0.0322(12) 0.0567(15) -0.0297(11) 0.0000(11) 0.0012(9)
O4 0.0213(13) 0.0277(12) 0.0272(13) -0.0160(11) -0.0004(10) -0.0045(10)
O5 0.0208(13) 0.0230(12) 0.0337(14) -0.0103(11) -0.0085(10) -0.0065(9)
O2 0.0272(13) 0.0208(11) 0.0182(12) -0.0061(9) 0.0042(10) -0.0059(10)
O3 0.0302(14) 0.0169(11) 0.0184(12) -0.0041(9) 0.0037(10) -0.0039(10)
O1 0.0289(14) 0.0233(12) 0.0273(13) -0.0152(10) 0.0045(11) -0.0067(10)
F3 0.0316(13) 0.0381(13) 0.0515(16) -0.0066(12) -0.0205(12) -0.0005(10)
O6 0.0280(14) 0.0370(14) 0.0183(12) -0.0096(11) -0.0028(10) -0.0092(11)
F1 0.0484(16) 0.0500(15) 0.0620(17) -0.0344(14) -0.0153(13) -0.0136(12)
F2 0.0289(13) 0.0616(17) 0.0525(16) -0.0207(14) 0.0097(12) -0.0241(12)
N1 0.0187(14) 0.0185(13) 0.0152(13) -0.0062(11) -0.0022(11) -0.0067(10)
N4 0.0156(13) 0.0188(13) 0.0130(12) -0.0063(10) -0.0037(10) -0.0008(10)
N2 0.0171(13) 0.0168(12) 0.0138(12) -0.0071(10) 0.0005(10) -0.0026(10)
N3 0.0142(13) 0.0174(13) 0.0146(13) -0.0059(10) -0.0029(10) -0.0036(10)
C1 0.0140(15) 0.0187(15) 0.0183(16) -0.0077(13) 0.0011(12) -0.0038(12)
C13 0.0149(15) 0.0187(15) 0.0149(14) -0.0086(12) -0.0030(12) -0.0022(11)
C6 0.0180(16) 0.0139(14) 0.0188(16) -0.0077(12) 0.0039(13) -0.0026(12)
C12 0.0111(15) 0.0163(14) 0.0150(14) -0.0063(12) -0.0031(12) -0.0008(11)
C10 0.0135(15) 0.0169(14) 0.0146(15) -0.0068(12) -0.0048(12) -0.0020(11)
C11 0.0206(16) 0.0170(14) 0.0162(15) -0.0081(12) 0.0008(13) -0.0054(12)
C9 0.0231(17) 0.0191(15) 0.0124(14) -0.0048(12) -0.0034(12) -0.0079(13)
C14 0.0166(16) 0.0158(14) 0.0223(16) -0.0066(13) -0.0044(13) -0.0032(11)
C16 0.0184(16) 0.0239(16) 0.0187(16) -0.0123(13) -0.0039(13) 0.0012(12)
C15 0.0211(17) 0.0169(15) 0.0270(18) -0.0122(14) -0.0075(14) 0.0009(12)
C8 0.0252(18) 0.0160(14) 0.0142(15) -0.0048(12) -0.0019(13) -0.0033(12)
C2 0.0208(18) 0.0241(17) 0.0280(18) -0.0076(14) -0.0001(14) -0.0100(13)
C7 0.0235(18) 0.0174(15) 0.0260(18) -0.0064(14) 0.0050(14) -0.0090(13)
C5 0.0305(19) 0.0256(17) 0.0195(17) -0.0048(14) -0.0039(14) -0.0133(15)
C18 0.0195(17) 0.0240(17) 0.0281(18) -0.0098(14) -0.0028(14) -0.0062(13)
C3 0.028(2) 0.0297(18) 0.032(2) -0.0098(16) -0.0108(16) -0.0115(15)
C4 0.037(2) 0.035(2) 0.0195(17) -0.0067(15) -0.0092(16) -0.0148(17)
C17 0.0248(19) 0.0276(18) 0.033(2) -0.0126(16) -0.0042(15) -0.0080(14)

loop_
_atom_type_symbol
_atom_type_description
_atom_type_scat_dispersion_real
_atom_type_scat_dispersion_imag
_atom_type_scat_source
C C 0.0181 0.0091 'International Tables Vol C Tables 4.2.6.8 and 6.1.1.4'
H H 0.0000 0.0000 'International Tables Vol C Tables 4.2.6.8 and 6.1.1.4'
Cl Cl 0.3639 0.7018 'International Tables Vol C Tables 4.2.6.8 and 6.1.1.4'
F F 0.0727 0.0534 'International Tables Vol C Tables 4.2.6.8 and 6.1.1.4'
Ge Ge -1.0885 0.8855 'International Tables Vol C Tables 4.2.6.8 and 6.1.1.4'
N N 0.0311 0.0180 'International Tables Vol C Tables 4.2.6.8 and 6.1.1.4'
O O 0.0492 0.0322 'International Tables Vol C Tables 4.2.6.8 and 6.1.1.4'
S S 0.3331 0.5567 'International Tables Vol C Tables 4.2.6.8 and 6.1.1.4'

loop_
_geom_angle_atom_site_label_1
_geom_angle_atom_site_label_2
_geom_angle_atom_site_label_3
_geom_angle
N1 Ge1 N2 77.85(11)
N1 Ge1 Cl1 88.98(8)
N2 Ge1 Cl1 91.35(8)
N4 Ge2 N3 77.34(10)
N4 Ge2 Cl2 88.96(8)
N3 Ge2 Cl2 93.76(8)
O3 S1 O1 115.50(15)
O3 S1 O2 114.57(14)
O1 S1 O2 114.30(15)
O3 S1 C17 103.09(17)
O1 S1 C17 103.61(17)
O2 S1 C17 103.54(17)
O5 S2 O4 114.90(15)
O5 S2 O6 115.26(16)
O4 S2 O6 114.56(16)
O5 S2 C18 103.69(16)
O4 S2 C18 102.93(15)
O6 S2 C18 103.14(16)
C5 N1 C1 120.4(3)
C5 N1 Ge1 123.9(2)
C1 N1 Ge1 115.6(2)
C16 N4 C12 119.6(3)
C16 N4 Ge2 125.1(2)
C12 N4 Ge2 115.3(2)
C6 N2 C8 125.1(3)
C6 N2 Ge1 117.7(2)
C8 N2 Ge1 116.5(2)
C10 N3 C9 121.3(3)
C10 N3 Ge2 117.3(2)
C9 N3 Ge2 120.24(19)
N1 C1 C2 121.1(3)
N1 C1 C6 114.2(3)
C2 C1 C6 124.7(3)
C12 C13 C14 118.1(3)
C12 C13 H13 120.9
C14 C13 H13 120.9
N2 C6 C7 127.1(3)
N2 C6 C1 114.1(3)
C7 C6 C1 118.8(3)
N4 C12 C13 121.8(3)
N4 C12 C10 114.4(3)
C13 C12 C10 123.8(3)
N3 C10 C12 115.1(3)
N3 C10 C11 126.3(3)
C12 C10 C11 118.6(3)
C10 C11 H11A 109.5
C10 C11 H11B 109.5
H11A C11 H11B 109.5
C10 C11 H11C 109.5
H11A C11 H11C 109.5
H11B C11 H11C 109.5
N3 C9 C8 113.5(3)
N3 C9 H9A 108.9
C8 C9 H9A 108.9
N3 C9 H9B 108.9
C8 C9 H9B 108.9
H9A C9 H9B 107.7
C15 C14 C13 119.7(3)
C15 C14 H14 120.1
C13 C14 H14 120.1
N4 C16 C15 121.5(3)
N4 C16 H16 119.2
C15 C16 H16 119.2
C14 C15 C16 119.3(3)
C14 C15 H15 120.4
C16 C15 H15 120.4
N2 C8 C9 111.4(3)
N2 C8 H8A 109.3
C9 C8 H8A 109.3
N2 C8 H8B 109.3
C9 C8 H8B 109.3
H8A C8 H8B 108.0
C1 C2 C3 119.0(3)
C1 C2 H2 120.5
C3 C2 H2 120.5
C6 C7 H7A 109.5
C6 C7 H7B 109.5
H7A C7 H7B 109.5
C6 C7 H7C 109.5
H7A C7 H7C 109.5
H7B C7 H7C 109.5
N1 C5 C4 121.0(3)
N1 C5 H5 119.5
C4 C5 H5 119.5
F5 C18 F6 107.6(3)
F5 C18 F4 107.3(3)
F6 C18 F4 107.2(3)
F5 C18 S2 111.8(2)
F6 C18 S2 111.8(2)
F4 C18 S2 110.9(2)
C4 C3 C2 119.2(3)
C4 C3 H3 120.4
C2 C3 H3 120.4
C5 C4 C3 119.3(3)
C5 C4 H4 120.4
C3 C4 H4 120.4
F2 C17 F3 108.1(3)
F2 C17 F1 107.6(3)
F3 C17 F1 107.7(3)
F2 C17 S1 110.9(3)
F3 C17 S1 111.9(3)
F1 C17 S1 110.5(3)

loop_
_geom_bond_atom_site_label_1
_geom_bond_atom_site_label_2
_geom_bond_distance
Ge1 N1 2.043(3)
Ge1 N2 2.054(3)
Ge1 Cl1 2.2965(9)
Ge2 N4 2.071(3)
Ge2 N3 2.074(3)
Ge2 Cl2 2.2905(9)
S1 O3 1.440(2)
S1 O1 1.443(2)
S1 O2 1.449(2)
S1 C17 1.822(4)
S2 O5 1.439(3)
S2 O4 1.441(2)
S2 O6 1.447(3)
S2 C18 1.829(4)
F4 C18 1.338(4)
F5 C18 1.330(4)
F6 C18 1.332(4)
F3 C17 1.331(5)
F1 C17 1.337(4)
F2 C17 1.330(5)
N1 C5 1.341(4)
N1 C1 1.352(4)
N4 C16 1.338(4)
N4 C12 1.356(4)
N2 C6 1.288(4)
N2 C8 1.467(4)
N3 C10 1.287(4)
N3 C9 1.474(4)
C1 C2 1.367(5)
C1 C6 1.491(5)
C13 C12 1.385(4)
C13 C14 1.395(4)
C13 H13 0.9300
C6 C7 1.487(4)
C12 C10 1.478(4)
C10 C11 1.490(4)
C11 H11A 0.9600
C11 H11B 0.9600
C11 H11C 0.9600
C9 C8 1.531(5)
C9 H9A 0.9700
C9 H9B 0.9700
C14 C15 1.379(5)
C14 H14 0.9300
C16 C15 1.383(5)
C16 H16 0.9300
C15 H15 0.9300
C8 H8A 0.9700
C8 H8B 0.9700
C2 C3 1.400(5)
C2 H2 0.9300
C7 H7A 0.9600
C7 H7B 0.9600
C7 H7C 0.9600
C5 C4 1.379(5)
C5 H5 0.9300
C3 C4 1.380(5)
C3 H3 0.9300
C4 H4 0.9300
